data_1100491
loop_
_publ_author_name
'Garbe, Ralf'
'Wocadlo, Sigrid'
'Kang, Hak-Chul'
'Massa, Werner'
'Harms, Klaus'
'Dehnicke, Kurt'

_publ_section_title
;
 Phosphaniminato-Komplexe des Arsens. Kristallstrukturen von
 [AsCl(NPMe~3~)]~2~Cl~2~, [AsCl(NPMe~3~)~2~SbCl~4~]SbCl~6~ und
 [AsCl(NPMe~3~)~2~SnCl~4~] &#x00B7; CH~3~CN
;
_journal_coden_ASTM CHBEAM
_journal_issue 1
_journal_name_full 'Chemische Berichte'
_journal_page_first 109
_journal_page_last 113
_journal_paper_doi 10.1002/cber.19961290120
_journal_volume 129
_journal_year 1996
_chemical_formula_sum 'C6 H18 As2 Cl4 N2 P2'
_space_group_IT_number 14
_symmetry_cell_setting monoclinic
_symmetry_space_group_name_Hall '-P 2ybc'
_symmetry_space_group_name_H-M 'P 1 21/c 1'
_cell_angle_alpha 90
_cell_angle_beta 94.85(1)
_cell_angle_gamma 90
_cell_formula_units_Z 8
_cell_length_a 10.689(2)
_cell_length_b 13.204(2)
_cell_length_c 23.792(4)
_cod_original_sg_symbol_H-M 'P 21/c'
_cod_database_code 1100491

loop_
_symmetry_equiv_pos_site_id
_symmetry_equiv_pos_as_xyz
1 x,y,z
2 -x,1/2+y,1/2-z
3 -x,-y,-z
4 x,-1/2-y,-1/2+z

loop_
_atom_site_label
_atom_site_type_symbol
_atom_site_fract_x
_atom_site_fract_y
_atom_site_fract_z
As1 As 0.09142(8) 0.41456(6) 0.31956(4)
As2 As 0.01102(8) 0.39045(6) 0.43565(3)
N1 N -0.0456(6) 0.4367(5) 0.3603(3)
N2 N 0.1542(6) 0.3707(5) 0.4005(3)
P1 P -0.1956(2) 0.4572(2) 0.34209(9)
C1 C -0.2762(9) 0.4505(8) 0.4035(4)
C2 C -0.2286(9) 0.5797(6) 0.3133(4)
C3 C -0.2620(9) 0.3615(7) 0.2961(4)
P2 P 0.2794(2) 0.3036(2) 0.41888(9)
C4 C 0.2420(9) 0.1766(6) 0.4388(4)
C5 C 0.3791(8) 0.3582(7) 0.4738(4)
C6 C 0.3688(8) 0.2946(6) 0.3586(3)
Cl1 Cl 0.0561(2) 0.2562(2) 0.29050(9)
Cl2 Cl -0.0268(2) 0.4816(2) 0.23165(9)
Cl3 Cl -0.0795(2) 0.2362(2) 0.42653(10)
Cl4 Cl 0.1081(2) 0.3213(2) 0.54723(10)
As3 As 0.46429(8) 0.24714(6) 0.12652(3)
N3 N 0.6112(6) 0.3079(5) 0.1063(5)
P3 P 0.7513(2) 0.2629(2) 0.09734(10)
C7 C 0.8321(9) 0.2193(7) 0.1613(4)
C8 C 0.8426(8) 0.3672(7) 0.0744(4)
C9 C 0.7508(8) 0.1714(7) 0.0434(4)
As4 As 0.55436(8) 0.44454(6) 0.08705(4)
N4 N 0.4086(6) 0.3905(5) 0.1106(3)
P4 P 0.2800(2) 0.4414(2) 0.12934(10)
C10 C 0.1746(9) 0.4800(7) 0.0710(4)
C11 C 0.1973(8) 0.3477(7) 0.1639(4)
C12 C 0.3070(9) 0.5450(7) 0.1760(4)
Cl5 Cl 0.6339(2) 0.5161(2) 0.16818(10)
Cl6 Cl 0.5744(2) 0.0681(2) 0.14029(11)
Cl7 Cl 0.4900(2) 0.2626(2) 0.21980(9)
Cl8 Cl 0.4263(2) 0.6284(2) 0.04683(11)
H1 H -0.2367(9) 0.4948(8) 0.4318(4)
H2 H -0.2739(9) 0.3823(8) 0.4175(4)
H3 H -0.3618(9) 0.4710(8) 0.3949(4)
H4 H -0.1950(9) 0.6304(6) 0.33963(4)
H5 H -0.3178(9) 0.5882(6) 0.30694
H6 H -0.1910(9) 0.5865(6) 0.2783(4)
H7 H -0.3512(9) 0.3711(7) 0.2909(4)
H8 H -0.2442(9) 0.2960(7) 0.3125(4)
H9 H -0.2271(9) 0.3657(7) 0.2603(4)
H10 H 0.2057(9) 0.1408(6) 0.4063(4)
H11 H 0.1829(9) 0.1787(6) 0.4670(4)
H12 H 0.3168(9) 0.1424(6) 0.4537(4)
H13 H 0.4007(8) 0.4258(7) 0.4634(4)
H14 H 0.4542(8) 0.3184(7) 0.4801(4)
H15 H 0.3365(8) 0.3602(7) 0.5077(4)
H16 H 0.3197(8) 0.2603(6) 0.3288(3)
H17 H 0.4447(8) 0.2572(6) 0.3683(3)
H18 H 0.3895(8) 0.3613(6) 0.3464(3)
H19 H 0.9156(9) 0.1990(7) 0.1542(4)
H20 H 0.7881(9) 0.1625(7) 0.1753(4)
H21 H 0.8362(9) 0.2727(7) 0.1887(4)
H22 H 0.9259(8) 0.3445(7) 0.0688(4)
H23 H 0.8466(8) 0.4193(7) 0.1026(4)
H24 H 0.8036(8) 0.3935(7) 0.0396(7)
H25 H 0.6997(8) 0.1150(7) 0.0527(4)
H26 H 0.8350(8) 0.1485(7) 0.0397(4)
H27 H 0.7172(8) 0.2008(7) 0.0085(4)
H28 H 0.0948(9) 0.4964(7) 0.0844(4)
H29 H 0.1643(9) 0.4258(7) 0.0442(4)
H30 H 0.2074(9) 0.5385(7) 0.0533(4)
H31 H 0.2512(8) 0.3184(7) 0.1939(4)
H32 H 0.1698(8) 0.2959(7) 0.1373(4)
H33 H 0.1257(8) 0.3778(7) 0.1791(4)
H34 H 0.2289(9) 0.5646(7) 0.1900(4)
H35 H 0.3405(9) 0.6009(7) 0.1563(4)
H36 H 0.3655(9) 0.5259(7) 0.2071(4)

loop_
_atom_type_symbol
_atom_type_radius_bond
C 0.68
H 0.23
As 1.27
Cl 0.99
N 0.68
P 1.05
